data_4504468
loop_
_publ_author_name
'Zhao, Jun-Wei'
'Li, Bing'
'Zheng, Shou-Tian'
'Yang, Guo-Yu'

_publ_section_title
;
 Two-Dimensional Extended (4,4)-Topological Network Constructed from
 Tetra-NiII-Substituted Sandwich-Type Keggin Polyoxometalate Building
 Blocks and NiII-Organic Cation Bridges
;
_journal_issue 12
_journal_name_full 'Crystal Growth &amp; Design'
_journal_page_first 2658
_journal_paper_doi 10.1021/cg700783b
_journal_volume 7
_journal_year 2007
_chemical_formula_sum 'C30 H114 N20 Ni8 O74 P2 W18'
_chemical_formula_weight 5779.99
_chemical_name_systematic
; 
 ? 
;
_space_group_IT_number 2
_symmetry_cell_setting triclinic
_symmetry_space_group_name_Hall '-P 1'
_symmetry_space_group_name_H-M 'P -1'
_atom_sites_solution_hydrogens geom
_atom_sites_solution_primary direct
_atom_sites_solution_secondary difmap
_audit_creation_method SHELXL-97
_cell_angle_alpha 67.468(4)
_cell_angle_beta 71.986(5)
_cell_angle_gamma 88.698(6)
_cell_formula_units_Z 1
_cell_length_a 13.3570(19)
_cell_length_b 13.997(2)
_cell_length_c 17.129(2)
_cell_measurement_reflns_used 7870
_cell_measurement_temperature 293(2)
_cell_measurement_theta_max 27.4835
_cell_measurement_theta_min 2.0951
_cell_volume 2796.2(7)
_computing_cell_refinement 'CrystalClear (Rigaku Corp., 2000)'
_computing_data_collection 'CrystalClear (Rigaku Corp., 2000)'
_computing_data_reduction 'CrystalClear (Rigaku Corp., 2000)'
_computing_molecular_graphics 'PLATON (Spek, 2003)'
_computing_publication_material 'PLATON (Spek, 2003)'
_computing_structure_refinement 'SHELXL-97 (Sheldrick, 1997)'
_computing_structure_solution 'SHELXS-97 (Sheldrick, 1990)'
_diffrn_ambient_temperature 293(2)
_diffrn_measured_fraction_theta_full 0.989
_diffrn_measured_fraction_theta_max 0.989
_diffrn_measurement_device_type 'Mercury70 (2x2 bin mode)'
_diffrn_measurement_method CCD_Profile_fitting
_diffrn_radiation_monochromator graphite
_diffrn_radiation_source 'fine-focus sealed tube'
_diffrn_radiation_type MoK\a
_diffrn_radiation_wavelength 0.71073
_diffrn_reflns_av_R_equivalents 0.0361
_diffrn_reflns_av_sigmaI/netI 0.0510
_diffrn_reflns_limit_h_max 15
_diffrn_reflns_limit_h_min -11
_diffrn_reflns_limit_k_max 16
_diffrn_reflns_limit_k_min -16
_diffrn_reflns_limit_l_max 20
_diffrn_reflns_limit_l_min -20
_diffrn_reflns_number 17776
_diffrn_reflns_theta_full 25.00
_diffrn_reflns_theta_max 25.00
_diffrn_reflns_theta_min 2.09
_diffrn_standards_decay_% 0
_exptl_absorpt_coefficient_mu 19.863
_exptl_absorpt_correction_T_max 0.1822
_exptl_absorpt_correction_T_min 0.0828
_exptl_absorpt_correction_type multi-scan
_exptl_absorpt_process_details 'SADABS (Bruker, 2001)'
_exptl_crystal_colour olivine
_exptl_crystal_density_diffrn 3.433
_exptl_crystal_density_method 'not measured'
_exptl_crystal_description prism
_exptl_crystal_F_000 2611
_exptl_crystal_size_max 0.25
_exptl_crystal_size_mid 0.25
_exptl_crystal_size_min 0.13
_refine_diff_density_max 3.381
_refine_diff_density_min -4.901
_refine_diff_density_rms 0.442
_refine_ls_extinction_method none
_refine_ls_goodness_of_fit_ref 1.020
_refine_ls_hydrogen_treatment constr
_refine_ls_matrix_type full
_refine_ls_number_parameters 658
_refine_ls_number_reflns 9754
_refine_ls_number_restraints 32
_refine_ls_restrained_S_all 1.019
_refine_ls_R_factor_all 0.0514
_refine_ls_R_factor_gt 0.0462
_refine_ls_shift/su_max 0.004
_refine_ls_shift/su_mean 0.000
_refine_ls_structure_factor_coef Fsqd
_refine_ls_weighting_details 'calc w=1/[\s^2^(Fo^2^)+(0.0842P)^2^+0.0000P] where P=(Fo^2^+2Fc^2^)/3'
_refine_ls_weighting_scheme calc
_refine_ls_wR_factor_gt 0.1255
_refine_ls_wR_factor_ref 0.1279
_reflns_number_gt 8192
_reflns_number_total 9754
_reflns_threshold_expression >2sigma(I)
_cod_data_source_file cg700783b-file003.cif
_cod_data_source_block 1
_cod_depositor_comments
;
The following automatic conversions were performed:

'_exptl_absorpt_correction_type' value 'Multi-scan' changed to
'multi-scan' according to
/home/saulius/struct/CIF-dictionaries/cif_core.dic dictionary named
'cif_core.dic' version 2.4.1 from 2010-06-29.

Automatic conversion script
Id: cif_fix_values 1715 2011-07-08 13:25:40Z adriana 
;
_cod_original_sg_symbol_H-M P-1
_cod_database_code 4504468

loop_
_symmetry_equiv_pos_as_xyz
'x, y, z'
'-x, -y, -z'

loop_
_atom_site_label
_atom_site_type_symbol
_atom_site_fract_x
_atom_site_fract_y
_atom_site_fract_z
_atom_site_U_iso_or_equiv
_atom_site_adp_type
_atom_site_occupancy
_atom_site_symmetry_multiplicity
_atom_site_calc_flag
_atom_site_refinement_flags
P1 P 0.1050(2) 0.1500(2) 0.32207(18) 0.0089(6) Uani 1 1 d .
W1 W 0.03345(4) 0.39540(4) 0.18300(3) 0.01676(13) Uani 1 1 d .
W2 W 0.25644(4) 0.26774(4) 0.08124(3) 0.01639(13) Uani 1 1 d .
W3 W 0.28482(4) 0.38683(4) 0.23499(3) 0.01638(13) Uani 1 1 d .
W4 W 0.34683(4) 0.15066(4) 0.36615(3) 0.01536(13) Uani 1 1 d .
W5 W 0.14748(4) 0.26900(4) 0.45989(3) 0.01555(13) Uani 1 1 d .
W6 W -0.10446(4) 0.27972(4) 0.40822(3) 0.01538(13) Uani 1 1 d .
W7 W -0.13478(4) 0.16734(4) 0.27098(3) 0.01574(13) Uani 1 1 d .
W8 W 0.08528(4) 0.04301(4) 0.17122(3) 0.01513(13) Uani 1 1 d .
W9 W 0.31612(4) 0.03123(4) 0.21696(3) 0.01660(13) Uani 1 1 d .
Ni1 Ni 0.0000 0.0000 0.0000 0.0198(5) Uani 1 2 d S
Ni2 Ni 0.5000 0.0000 0.5000 0.0186(5) Uani 1 2 d S
Ni3 Ni 0.32535(17) 0.48893(17) -0.14904(13) 0.0412(5) Uani 1 1 d D
Ni4 Ni 0.10762(12) -0.00407(11) 0.52221(9) 0.0128(3) Uani 1 1 d .
Ni5 Ni -0.08104(12) 0.10709(11) 0.60744(9) 0.0147(3) Uani 1 1 d .
O1 O 0.0271(7) 0.5158(7) 0.1052(6) 0.025(2) Uani 1 1 d .
O2 O -0.0761(7) 0.3144(6) 0.1837(5) 0.0187(19) Uani 1 1 d .
O3 O 0.0141(6) 0.2162(6) 0.3049(5) 0.0152(18) Uani 1 1 d .
O4 O -0.0520(7) 0.4014(6) 0.2914(5) 0.0194(19) Uani 1 1 d U
O5 O 0.1525(7) 0.4221(6) 0.2157(6) 0.022(2) Uani 1 1 d .
O6 O 0.1314(7) 0.3404(6) 0.1093(5) 0.0207(19) Uani 1 1 d .
O7 O 0.3201(7) 0.3513(7) -0.0290(5) 0.027(2) Uani 1 1 d .
O8 O 0.1672(7) 0.1762(6) 0.0719(5) 0.0185(19) Uani 1 1 d .
O9 O 0.3482(6) 0.1681(6) 0.1065(5) 0.0182(18) Uani 1 1 d .
O10 O 0.3059(7) 0.3310(6) 0.1458(5) 0.0188(19) Uani 1 1 d .
O11 O 0.3612(7) 0.5047(7) 0.1772(6) 0.026(2) Uani 1 1 d .
O12 O 0.1854(6) 0.2120(6) 0.3385(5) 0.0154(18) Uani 1 1 d U
O13 O 0.2232(7) 0.3925(6) 0.3473(5) 0.0178(18) Uani 1 1 d .
O14 O 0.3818(7) 0.2982(6) 0.2772(5) 0.0189(19) Uani 1 1 d .
O15 O 0.4645(7) 0.1260(7) 0.3911(5) 0.022(2) Uani 1 1 d .
O16 O 0.3683(7) 0.1137(7) 0.2686(5) 0.0211(19) Uani 1 1 d .
O17 O 0.2814(7) 0.2208(7) 0.4474(5) 0.0201(19) Uani 1 1 d .
O18 O 0.2589(6) 0.0386(6) 0.4444(5) 0.0166(18) Uani 1 1 d U
O19 O 0.1363(8) 0.3217(7) 0.5376(6) 0.028(2) Uani 1 1 d .
O20 O 0.0778(7) 0.1380(6) 0.5269(5) 0.0159(18) Uani 1 1 d .
O21 O 0.0243(7) 0.3150(6) 0.4246(5) 0.0156(18) Uani 1 1 d .
O22 O -0.1916(8) 0.3397(7) 0.4681(6) 0.031(2) Uani 1 1 d .
O23 O -0.1130(6) 0.1453(6) 0.4890(5) 0.0145(17) Uani 1 1 d .
O24 O -0.1899(7) 0.2388(7) 0.3540(5) 0.0199(19) Uani 1 1 d .
O25 O -0.2457(7) 0.1565(7) 0.2430(6) 0.024(2) Uani 1 1 d .
O26 O -0.1441(7) 0.0512(6) 0.3650(5) 0.0182(18) Uani 1 1 d .
O27 O -0.0291(7) 0.1282(6) 0.1880(5) 0.0171(18) Uani 1 1 d .
O28 O 0.0461(7) -0.0155(7) 0.1117(6) 0.024(2) Uani 1 1 d .
O29 O 0.0360(7) -0.0506(6) 0.2835(5) 0.0192(19) Uani 1 1 d .
O30 O 0.1626(6) 0.1314(6) 0.2365(5) 0.0128(17) Uani 1 1 d .
O31 O 0.2251(7) -0.0001(7) 0.1579(5) 0.021(2) Uani 1 1 d U
O32 O 0.4237(7) -0.0325(7) 0.1863(6) 0.028(2) Uani 1 1 d .
O33 O 0.2352(7) -0.0604(7) 0.3222(6) 0.0213(19) Uani 1 1 d .
O34 O -0.0602(6) -0.0459(6) 0.5965(5) 0.0138(17) Uani 1 1 d .
O1W O 0.2116(15) 0.3940(15) -0.1613(13) 0.105(6) Uani 1 1 d .
O2W O -0.0226(12) 0.7063(8) 0.0139(8) 0.056(4) Uani 1 1 d .
O3W O -0.1536(14) -0.1667(14) 0.2989(10) 0.100(6) Uani 1 1 d .
C1 C -0.2129(13) 0.0183(13) 0.1089(12) 0.045(4) Uani 1 1 d .
H1C H -0.2029 0.0025 0.1661 0.054 Uiso 1 1 calc R
H1D H -0.2771 0.0522 0.1089 0.054 Uiso 1 1 calc R
C2 C -0.2226(13) -0.0764(13) 0.0958(11) 0.043(4) Uani 1 1 d .
H2C H -0.2332 -0.0529 0.0374 0.051 Uiso 1 1 calc R
C3 C -0.322(2) -0.145(3) 0.159(2) 0.121(11) Uani 1 1 d .
H3C H -0.3806 -0.1045 0.1601 0.182 Uiso 1 1 calc R
H3D H -0.3157 -0.1760 0.2177 0.182 Uiso 1 1 calc R
H3E H -0.3323 -0.1987 0.1395 0.182 Uiso 1 1 calc R
C4 C 0.5888(12) -0.1193(18) 0.3930(15) 0.068(6) Uani 1 1 d D
H4C H 0.6123 -0.1810 0.4302 0.082 Uiso 1 1 calc R
H4D H 0.6236 -0.1095 0.3312 0.082 Uiso 1 1 calc R
C5 C 0.4730(13) -0.138(2) 0.4138(17) 0.082(8) Uani 1 1 d D
H5C H 0.4630 -0.0788 0.3637 0.098 Uiso 1 1 calc R
C6 C 0.4350(16) -0.2226(15) 0.3983(13) 0.061(5) Uani 1 1 d .
H6C H 0.3599 -0.2238 0.4101 0.092 Uiso 1 1 calc R
H6D H 0.4506 -0.2873 0.4373 0.092 Uiso 1 1 calc R
H6E H 0.4694 -0.2132 0.3373 0.092 Uiso 1 1 calc R
C7 C 0.423(3) 0.599(3) -0.333(2) 0.20(2) Uiso 1 1 d D
H7C H 0.4818 0.6471 -0.3443 0.242 Uiso 1 1 calc R
H7D H 0.4025 0.6228 -0.3863 0.242 Uiso 1 1 calc R
C8 C 0.463(4) 0.495(3) -0.3207(15) 0.193(19) Uiso 1 1 d D
H8C H 0.4116 0.4589 -0.3333 0.232 Uiso 1 1 calc R
C9 C 0.565(3) 0.505(3) -0.394(2) 0.176(17) Uiso 1 1 d D
H9C H 0.5898 0.4378 -0.3832 0.264 Uiso 1 1 calc R
H9D H 0.6167 0.5514 -0.3937 0.264 Uiso 1 1 calc R
H9E H 0.5530 0.5320 -0.4503 0.264 Uiso 1 1 calc R
C10 C 0.2533(12) 0.6139(18) -0.0449(14) 0.062(6) Uani 1 1 d D
H10C H 0.2238 0.5872 0.0198 0.074 Uiso 1 1 calc R
H10D H 0.2295 0.6819 -0.0681 0.074 Uiso 1 1 calc R
C11 C 0.3704(14) 0.629(4) -0.069(3) 0.21(3) Uani 1 1 d D
H11A H 0.3748 0.6890 -0.1242 0.254 Uiso 1 1 calc R
C12 C 0.4154(17) 0.6902(19) -0.040(2) 0.104(10) Uani 1 1 d .
H12A H 0.4911 0.6922 -0.0616 0.155 Uiso 1 1 calc R
H12B H 0.3910 0.6620 0.0241 0.155 Uiso 1 1 calc R
H12C H 0.3957 0.7595 -0.0624 0.155 Uiso 1 1 calc R
C13 C -0.122(2) 0.2520(13) 0.7086(12) 0.070(7) Uani 1 1 d .
H13A H -0.0585 0.2301 0.7242 0.084 Uiso 1 1 calc R
H13B H -0.1786 0.1978 0.7504 0.084 Uiso 1 1 calc R
C14 C -0.1456(19) 0.3423(15) 0.7286(14) 0.074(6) Uiso 1 1 d D
H14A H -0.2146 0.3586 0.7209 0.089 Uiso 1 1 calc R
C15 C -0.157(3) 0.330(3) 0.822(2) 0.144(13) Uiso 1 1 d .
H15A H -0.2029 0.2676 0.8638 0.216 Uiso 1 1 calc R
H15B H -0.1863 0.3888 0.8319 0.216 Uiso 1 1 calc R
H15C H -0.0885 0.3245 0.8298 0.216 Uiso 1 1 calc R
N1 N -0.1225(9) 0.0871(10) 0.0370(8) 0.031(3) Uani 1 1 d .
H1A H -0.0989 0.1320 0.0552 0.038 Uiso 1 1 calc R
H1B H -0.1426 0.1242 -0.0106 0.038 Uiso 1 1 calc R
N2 N -0.1183(10) -0.1207(9) 0.0813(8) 0.035(3) Uani 1 1 d .
H2A H -0.1179 -0.1659 0.0554 0.042 Uiso 1 1 calc R
H2B H -0.1077 -0.1549 0.1340 0.042 Uiso 1 1 calc R
N3 N 0.6224(9) -0.0311(9) 0.4059(7) 0.028(3) Uani 1 1 d .
H3A H 0.6415 0.0249 0.3536 0.034 Uiso 1 1 calc R
H3B H 0.6791 -0.0443 0.4247 0.034 Uiso 1 1 calc R
N4 N 0.4131(9) -0.1125(8) 0.4861(7) 0.025(3) Uani 1 1 d .
H4A H 0.3950 -0.1702 0.5370 0.030 Uiso 1 1 calc R
H4B H 0.3532 -0.0879 0.4768 0.030 Uiso 1 1 calc R
N5 N 0.3329(19) 0.6097(15) -0.2608(12) 0.141(11) Uani 1 1 d D
H5A H 0.2722 0.6094 -0.2731 0.169 Uiso 1 1 calc R
H5B H 0.3439 0.6697 -0.2554 0.169 Uiso 1 1 calc R
N6 N 0.4472(16) 0.4335(15) -0.2245(11) 0.086(7) Uani 1 1 d D
H6A H 0.5073 0.4399 -0.2127 0.104 Uiso 1 1 calc R
H6B H 0.4304 0.3657 -0.2106 0.104 Uiso 1 1 calc R
N7 N 0.2073(11) 0.5467(10) -0.0740(9) 0.040(3) Uani 1 1 d .
H7A H 0.1676 0.5826 -0.1070 0.048 Uiso 1 1 calc R
H7B H 0.1651 0.4936 -0.0261 0.048 Uiso 1 1 calc R
N8 N 0.4195(11) 0.5720(11) -0.1181(10) 0.050(4) Uani 1 1 d .
H8A H 0.4567 0.5273 -0.0875 0.060 Uiso 1 1 calc R
H8B H 0.4662 0.6162 -0.1696 0.060 Uiso 1 1 calc R
N9 N -0.1047(10) 0.2496(9) 0.6230(7) 0.029(3) Uani 1 1 d .
H9A H -0.0478 0.2952 0.5842 0.035 Uiso 1 1 calc R
H9B H -0.1608 0.2737 0.6058 0.035 Uiso 1 1 calc R
N10 N -0.0733(19) 0.4408(16) 0.6756(15) 0.111(8) Uiso 1 1 d D
H10A H -0.0170 0.4437 0.6329 0.134 Uiso 1 1 calc R
H10B H -0.0878 0.4948 0.6877 0.134 Uiso 1 1 calc R

loop_
_atom_site_aniso_label
_atom_site_aniso_U_11
_atom_site_aniso_U_22
_atom_site_aniso_U_33
_atom_site_aniso_U_23
_atom_site_aniso_U_13
_atom_site_aniso_U_12
P1 0.0038(14) 0.0136(14) 0.0118(14) -0.0066(12) -0.0040(12) 0.0043(12)
W1 0.0111(3) 0.0185(3) 0.0167(3) -0.0028(2) -0.0049(2) 0.0074(2)
W2 0.0106(3) 0.0219(3) 0.0132(2) -0.0048(2) -0.0022(2) 0.0040(2)
W3 0.0108(3) 0.0179(2) 0.0179(3) -0.0049(2) -0.0041(2) 0.0021(2)
W4 0.0061(2) 0.0208(3) 0.0185(3) -0.0053(2) -0.0064(2) 0.0041(2)
W5 0.0134(3) 0.0176(2) 0.0165(2) -0.00771(19) -0.0048(2) 0.0027(2)
W6 0.0108(3) 0.0175(2) 0.0164(2) -0.00596(19) -0.0038(2) 0.0083(2)
W7 0.0077(2) 0.0229(3) 0.0159(2) -0.0047(2) -0.0070(2) 0.0059(2)
W8 0.0121(3) 0.0225(3) 0.0132(2) -0.0082(2) -0.0061(2) 0.0049(2)
W9 0.0083(3) 0.0227(3) 0.0182(3) -0.0081(2) -0.0040(2) 0.0077(2)
Ni1 0.0180(12) 0.0271(12) 0.0177(11) -0.0109(9) -0.0079(10) 0.0041(10)
Ni2 0.0085(11) 0.0256(12) 0.0235(12) -0.0093(9) -0.0085(9) 0.0061(10)
Ni3 0.0335(12) 0.0557(13) 0.0291(10) -0.0141(9) -0.0065(9) 0.0029(10)
Ni4 0.0065(7) 0.0177(7) 0.0149(7) -0.0061(6) -0.0051(6) 0.0050(6)
Ni5 0.0107(8) 0.0193(7) 0.0150(7) -0.0074(6) -0.0050(6) 0.0058(6)
O1 0.022(5) 0.023(5) 0.024(5) 0.001(4) -0.010(4) 0.016(4)
O2 0.017(5) 0.018(4) 0.020(4) -0.005(3) -0.008(4) 0.011(4)
O3 0.006(4) 0.025(4) 0.012(4) -0.005(3) -0.002(3) 0.001(4)
O4 0.019(4) 0.017(4) 0.015(4) 0.004(3) -0.009(3) 0.011(3)
O5 0.019(5) 0.021(4) 0.028(5) -0.007(4) -0.014(4) 0.014(4)
O6 0.021(5) 0.021(4) 0.018(4) -0.005(3) -0.007(4) 0.006(4)
O7 0.018(5) 0.037(5) 0.014(4) -0.005(4) 0.006(4) -0.001(4)
O8 0.019(5) 0.022(4) 0.013(4) -0.006(3) -0.006(4) 0.006(4)
O9 0.009(4) 0.023(4) 0.017(4) -0.004(3) -0.003(3) 0.005(4)
O10 0.013(4) 0.022(4) 0.017(4) -0.006(3) -0.001(4) 0.000(4)
O11 0.018(5) 0.027(5) 0.027(5) -0.006(4) -0.003(4) -0.001(4)
O12 0.007(4) 0.023(4) 0.019(4) -0.007(3) -0.010(3) 0.007(3)
O13 0.015(5) 0.013(4) 0.019(4) -0.003(3) -0.002(4) 0.002(4)
O14 0.011(4) 0.018(4) 0.021(4) -0.002(3) -0.004(4) 0.003(4)
O15 0.006(4) 0.039(5) 0.022(4) -0.010(4) -0.006(4) 0.000(4)
O16 0.010(4) 0.028(5) 0.022(4) -0.005(4) -0.005(4) 0.002(4)
O17 0.015(5) 0.028(5) 0.018(4) -0.009(4) -0.006(4) 0.004(4)
O18 0.008(4) 0.027(4) 0.020(4) -0.009(3) -0.012(3) 0.005(3)
O19 0.030(6) 0.035(5) 0.032(5) -0.026(4) -0.011(4) 0.004(5)
O20 0.012(4) 0.023(4) 0.014(4) -0.007(3) -0.007(3) 0.008(4)
O21 0.015(5) 0.019(4) 0.017(4) -0.007(3) -0.011(4) 0.008(4)
O22 0.020(5) 0.036(5) 0.032(5) -0.012(4) -0.004(4) 0.014(4)
O23 0.009(4) 0.022(4) 0.014(4) -0.007(3) -0.006(3) 0.008(4)
O24 0.009(4) 0.031(5) 0.016(4) -0.006(4) -0.004(3) 0.009(4)
O25 0.015(5) 0.033(5) 0.026(5) -0.006(4) -0.014(4) 0.002(4)
O26 0.014(5) 0.021(4) 0.020(4) -0.007(4) -0.009(4) 0.006(4)
O27 0.012(4) 0.023(4) 0.015(4) -0.004(3) -0.006(3) 0.007(4)
O28 0.021(5) 0.038(5) 0.021(4) -0.014(4) -0.011(4) 0.001(4)
O29 0.020(5) 0.026(4) 0.015(4) -0.011(4) -0.005(4) 0.004(4)
O30 0.011(4) 0.017(4) 0.011(4) -0.004(3) -0.005(3) 0.009(3)
O31 0.018(4) 0.026(4) 0.020(4) -0.017(3) 0.003(3) 0.008(4)
O32 0.015(5) 0.038(5) 0.036(5) -0.019(4) -0.007(4) 0.008(4)
O33 0.010(4) 0.025(5) 0.029(5) -0.014(4) -0.003(4) 0.002(4)
O34 0.007(4) 0.016(4) 0.016(4) -0.005(3) -0.003(3) 0.002(3)
O1W 0.091(14) 0.138(16) 0.145(16) -0.098(14) -0.064(13) 0.014(12)
O2W 0.090(11) 0.033(6) 0.065(8) -0.017(6) -0.056(8) 0.032(7)
O3W 0.075(12) 0.133(15) 0.064(10) 0.010(9) -0.045(9) -0.032(11)
C1 0.031(9) 0.059(11) 0.068(11) -0.042(9) -0.026(9) 0.023(8)
C2 0.026(9) 0.056(10) 0.044(9) -0.024(8) -0.003(7) 0.007(8)
C3 0.07(2) 0.15(3) 0.15(3) -0.08(2) -0.03(2) 0.01(2)
C4 0.031(10) 0.102(17) 0.083(14) -0.070(13) 0.009(10) 0.002(11)
C5 0.044(12) 0.112(18) 0.113(18) -0.093(16) 0.005(12) -0.015(12)
C6 0.048(12) 0.074(13) 0.071(13) -0.050(11) -0.004(10) -0.017(10)
C10 0.026(10) 0.102(16) 0.083(14) -0.060(13) -0.024(10) 0.031(11)
C11 0.054(18) 0.37(6) 0.41(6) -0.37(6) -0.06(3) 0.06(3)
C12 0.033(12) 0.104(19) 0.19(3) -0.10(2) 0.008(15) -0.028(12)
C13 0.11(2) 0.036(9) 0.046(11) -0.024(8) 0.005(11) 0.011(11)
N1 0.024(7) 0.044(7) 0.034(7) -0.022(6) -0.013(6) 0.011(6)
N2 0.032(7) 0.036(7) 0.029(6) -0.012(5) 0.000(6) -0.001(6)
N3 0.017(6) 0.039(7) 0.023(6) -0.006(5) -0.007(5) 0.005(5)
N4 0.014(6) 0.026(6) 0.034(6) -0.007(5) -0.011(5) 0.007(5)
N5 0.071(17) 0.108(19) 0.26(4) -0.09(2) -0.07(2) 0.041(15)
N6 0.089(15) 0.081(13) 0.059(11) -0.037(10) 0.028(10) -0.003(11)
N7 0.036(8) 0.043(8) 0.041(7) -0.016(6) -0.013(6) 0.011(7)
N8 0.028(8) 0.051(8) 0.067(10) -0.023(7) -0.011(7) 0.013(7)
N9 0.035(7) 0.028(6) 0.024(6) -0.010(5) -0.011(5) 0.017(6)

loop_
_atom_type_symbol
_atom_type_description
_atom_type_scat_dispersion_real
_atom_type_scat_dispersion_imag
_atom_type_scat_source
C C 0.0033 0.0016 'International Tables Vol C Tables 4.2.6.8 and 6.1.1.4'
H H 0.0000 0.0000 'International Tables Vol C Tables 4.2.6.8 and 6.1.1.4'
N N 0.0061 0.0033 'International Tables Vol C Tables 4.2.6.8 and 6.1.1.4'
Ni Ni 0.3393 1.1124 'International Tables Vol C Tables 4.2.6.8 and 6.1.1.4'
O O 0.0106 0.0060 'International Tables Vol C Tables 4.2.6.8 and 6.1.1.4'
P P 0.1023 0.0942 'International Tables Vol C Tables 4.2.6.8 and 6.1.1.4'
W W -0.8490 6.8722 'International Tables Vol C Tables 4.2.6.8 and 6.1.1.4'

loop_
_geom_angle_atom_site_label_1
_geom_angle_atom_site_label_2
_geom_angle_atom_site_label_3
_geom_angle
_geom_angle_site_symmetry_1
_geom_angle_site_symmetry_3
O3 P1 O34 110.0(4) . 2_556
O3 P1 O30 107.8(4) . .
O34 P1 O30 111.2(4) 2_556 .
O3 P1 O12 109.2(5) . .
O34 P1 O12 110.6(4) 2_556 .
O30 P1 O12 108.0(5) . .
O1 W1 O2 102.0(4) . .
O1 W1 O4 102.5(4) . .
O2 W1 O4 90.4(4) . .
O1 W1 O6 100.7(4) . .
O2 W1 O6 89.1(4) . .
O4 W1 O6 156.5(3) . .
O1 W1 O5 102.0(4) . .
O2 W1 O5 156.0(3) . .
O4 W1 O5 86.1(4) . .
O6 W1 O5 84.9(4) . .
O1 W1 O3 171.8(4) . .
O2 W1 O3 71.8(3) . .
O4 W1 O3 72.7(3) . .
O6 W1 O3 84.9(3) . .
O5 W1 O3 84.5(3) . .
O7 W2 O9 104.4(4) . .
O7 W2 O8 103.6(4) . .
O9 W2 O8 91.5(4) . .
O7 W2 O10 102.0(4) . .
O9 W2 O10 88.1(4) . .
O8 W2 O10 153.6(3) . .
O7 W2 O6 99.8(4) . .
O9 W2 O6 155.6(3) . .
O8 W2 O6 86.2(4) . .
O10 W2 O6 83.4(4) . .
O7 W2 O30 174.2(4) . .
O9 W2 O30 73.1(3) . .
O8 W2 O30 71.5(3) . .
O10 W2 O30 83.2(3) . .
O6 W2 O30 83.1(3) . .
O11 W3 O13 100.7(4) . .
O11 W3 O14 101.8(4) . .
O13 W3 O14 90.9(4) . .
O11 W3 O10 102.9(4) . .
O13 W3 O10 156.2(3) . .
O14 W3 O10 87.5(4) . .
O11 W3 O5 101.9(4) . .
O13 W3 O5 86.3(4) . .
O14 W3 O5 156.3(4) . .
O10 W3 O5 85.7(4) . .
O11 W3 O12 170.9(4) . .
O13 W3 O12 73.1(3) . .
O14 W3 O12 72.0(3) . .
O10 W3 O12 83.8(3) . .
O5 W3 O12 84.6(3) . .
O15 W4 O18 103.4(4) . .
O15 W4 O16 103.2(4) . .
O18 W4 O16 95.2(4) . .
O15 W4 O17 98.9(4) . .
O18 W4 O17 87.4(4) . .
O16 W4 O17 156.5(3) . .
O15 W4 O14 101.5(4) . .
O18 W4 O14 153.9(4) . .
O16 W4 O14 86.6(3) . .
O17 W4 O14 81.2(3) . .
O15 W4 O12 169.5(4) . .
O18 W4 O12 81.8(3) . .
O16 W4 O12 85.2(3) . .
O17 W4 O12 72.0(3) . .
O14 W4 O12 72.3(3) . .
O19 W5 O20 103.6(4) . .
O19 W5 O17 102.0(4) . .
O20 W5 O17 93.0(4) . .
O19 W5 O21 100.5(4) . .
O20 W5 O21 89.8(3) . .
O17 W5 O21 155.9(3) . .
O19 W5 O13 99.8(4) . .
O20 W5 O13 156.4(3) . .
O17 W5 O13 84.9(3) . .
O21 W5 O13 83.0(3) . .
O19 W5 O12 171.9(4) . .
O20 W5 O12 83.6(3) . .
O17 W5 O12 73.7(3) . .
O21 W5 O12 82.9(3) . .
O13 W5 O12 73.2(3) . .
O22 W6 O23 104.7(4) . .
O22 W6 O24 101.7(4) . .
O23 W6 O24 91.9(4) . .
O22 W6 O21 99.5(4) . .
O23 W6 O21 90.4(3) . .
O24 W6 O21 157.3(3) . .
O22 W6 O4 98.4(4) . .
O23 W6 O4 156.8(3) . .
O24 W6 O4 84.4(4) . .
O21 W6 O4 84.6(3) . .
O22 W6 O3 171.4(4) . .
O23 W6 O3 83.2(3) . .
O24 W6 O3 74.5(3) . .
O21 W6 O3 83.4(3) . .
O4 W6 O3 73.8(3) . .
O25 W7 O26 105.2(4) . .
O25 W7 O27 102.1(4) . .
O26 W7 O27 95.5(4) . .
O25 W7 O24 99.8(4) . .
O26 W7 O24 88.5(3) . .
O27 W7 O24 155.8(4) . .
O25 W7 O2 99.2(4) . .
O26 W7 O2 155.0(4) . .
O27 W7 O2 84.7(3) . .
O24 W7 O2 81.8(3) . .
O25 W7 O3 169.2(4) . .
O26 W7 O3 82.9(3) . .
O27 W7 O3 83.9(3) . .
O24 W7 O3 72.9(3) . .
O2 W7 O3 72.2(3) . .
O28 W8 O29 103.4(4) . .
O28 W8 O31 99.1(4) . .
O29 W8 O31 91.6(4) . .
O28 W8 O27 99.9(4) . .
O29 W8 O27 93.5(4) . .
O31 W8 O27 158.6(4) . .
O28 W8 O8 101.1(4) . .
O29 W8 O8 155.3(4) . .
O31 W8 O8 82.0(3) . .
O27 W8 O8 84.8(3) . .
O28 W8 O30 171.9(4) . .
O29 W8 O30 82.7(3) . .
O31 W8 O30 75.2(3) . .
O27 W8 O30 84.9(3) . .
O8 W8 O30 72.6(3) . .
O32 W9 O33 104.3(4) . .
O32 W9 O16 102.4(4) . .
O33 W9 O16 93.8(4) . .
O32 W9 O31 100.9(4) . .
O33 W9 O31 90.8(4) . .
O16 W9 O31 154.3(3) . .
O32 W9 O9 101.4(4) . .
O33 W9 O9 154.0(4) . .
O16 W9 O9 84.3(3) . .
O31 W9 O9 80.7(3) . .
O32 W9 O30 171.1(3) . .
O33 W9 O30 82.2(3) . .
O16 W9 O30 83.0(3) . .
O31 W9 O30 72.6(3) . .
O9 W9 O30 71.9(3) . .
N2 Ni1 N2 180.0(13) 2 .
N2 Ni1 N1 98.6(5) 2 .
N2 Ni1 N1 81.4(5) . .
N2 Ni1 N1 81.4(5) 2 2
N2 Ni1 N1 98.6(5) . 2
N1 Ni1 N1 180.0(9) . 2
N2 Ni1 O28 90.2(4) 2 .
N2 Ni1 O28 89.8(4) . .
N1 Ni1 O28 90.5(4) . .
N1 Ni1 O28 89.5(4) 2 .
N2 Ni1 O28 89.8(4) 2 2
N2 Ni1 O28 90.2(4) . 2
N1 Ni1 O28 89.5(4) . 2
N1 Ni1 O28 90.5(4) 2 2
O28 Ni1 O28 180.0(6) . 2
N3 Ni2 N3 180.0(5) 2_656 .
N3 Ni2 N4 82.2(5) 2_656 2_656
N3 Ni2 N4 97.8(5) . 2_656
N3 Ni2 N4 97.8(5) 2_656 .
N3 Ni2 N4 82.2(5) . .
N4 Ni2 N4 180.000(1) 2_656 .
N3 Ni2 O15 90.6(4) 2_656 .
N3 Ni2 O15 89.4(4) . .
N4 Ni2 O15 88.2(4) 2_656 .
N4 Ni2 O15 91.8(4) . .
N3 Ni2 O15 89.4(4) 2_656 2_656
N3 Ni2 O15 90.6(4) . 2_656
N4 Ni2 O15 91.8(4) 2_656 2_656
N4 Ni2 O15 88.2(4) . 2_656
O15 Ni2 O15 180.0(7) . 2_656
N5 Ni3 N8 91.5(9) . .
N5 Ni3 N7 91.4(8) . .
N8 Ni3 N7 81.9(5) . .
N5 Ni3 N6 88.4(9) . .
N8 Ni3 N6 96.6(7) . .
N7 Ni3 N6 178.4(7) . .
N5 Ni3 O1W 94.4(10) . .
N8 Ni3 O1W 171.5(7) . .
N7 Ni3 O1W 91.9(6) . .
N6 Ni3 O1W 89.6(8) . .
N5 Ni3 O7 177.4(8) . .
N8 Ni3 O7 89.8(5) . .
N7 Ni3 O7 91.0(4) . .
N6 Ni3 O7 89.3(6) . .
O1W Ni3 O7 84.5(6) . .
O26 Ni4 O18 93.2(3) 2_556 .
O26 Ni4 O20 91.3(3) 2_556 .
O18 Ni4 O20 95.9(3) . .
O26 Ni4 O23 96.4(3) 2_556 2_556
O18 Ni4 O23 90.7(3) . 2_556
O20 Ni4 O23 169.6(3) . 2_556
O26 Ni4 O34 91.6(3) 2_556 .
O18 Ni4 O34 175.2(3) . .
O20 Ni4 O34 83.9(3) . .
O23 Ni4 O34 88.8(3) 2_556 .
O26 Ni4 O34 177.3(3) 2_556 2_556
O18 Ni4 O34 89.5(3) . 2_556
O20 Ni4 O34 88.0(3) . 2_556
O23 Ni4 O34 84.0(3) 2_556 2_556
O34 Ni4 O34 85.7(3) . 2_556
O26 Ni4 Ni5 136.1(2) 2_556 2_556
O18 Ni4 Ni5 87.3(2) . 2_556
O20 Ni4 Ni5 132.3(2) . 2_556
O23 Ni4 Ni5 39.8(2) 2_556 2_556
O34 Ni4 Ni5 89.3(2) . 2_556
O34 Ni4 Ni5 44.4(2) 2_556 2_556
O26 Ni4 Ni4 134.5(3) 2_556 2_556
O18 Ni4 Ni4 132.3(2) . 2_556
O20 Ni4 Ni4 84.5(2) . 2_556
O23 Ni4 Ni4 85.1(2) 2_556 2_556
O34 Ni4 Ni4 42.9(2) . 2_556
O34 Ni4 Ni4 42.8(2) 2_556 2_556
Ni5 Ni4 Ni4 60.24(5) 2_556 2_556
O26 Ni4 Ni5 88.9(2) 2_556 .
O18 Ni4 Ni5 135.9(2) . .
O20 Ni4 Ni5 40.0(2) . .
O23 Ni4 Ni5 132.8(2) 2_556 .
O34 Ni4 Ni5 44.1(2) . .
O34 Ni4 Ni5 88.9(2) 2_556 .
Ni5 Ni4 Ni5 120.06(5) 2_556 .
Ni4 Ni4 Ni5 59.82(5) 2_556 .
O29 Ni5 O33 93.4(4) 2_556 2_556
O29 Ni5 O23 169.8(3) 2_556 .
O33 Ni5 O23 90.6(3) 2_556 .
O29 Ni5 O20 89.7(3) 2_556 .
O33 Ni5 O20 171.2(3) 2_556 .
O23 Ni5 O20 85.0(3) . .
O29 Ni5 N9 90.3(4) 2_556 .
O33 Ni5 N9 88.1(4) 2_556 .
O23 Ni5 N9 99.2(4) . .
O20 Ni5 N9 100.2(4) . .
O29 Ni5 O34 88.4(3) 2_556 .
O33 Ni5 O34 90.3(3) 2_556 .
O23 Ni5 O34 82.3(3) . .
O20 Ni5 O34 81.6(3) . .
N9 Ni5 O34 177.8(4) . .
O29 Ni5 Ni4 131.4(2) 2_556 2_556
O33 Ni5 Ni4 87.8(3) 2_556 2_556
O23 Ni5 Ni4 39.4(2) . 2_556
O20 Ni5 Ni4 83.9(2) . 2_556
N9 Ni5 Ni4 138.3(3) . 2_556
O34 Ni5 Ni4 43.0(2) . 2_556
O29 Ni5 Ni4 85.8(2) 2_556 .
O33 Ni5 Ni4 133.0(2) 2_556 .
O23 Ni5 Ni4 84.6(2) . .
O20 Ni5 Ni4 39.0(2) . .
N9 Ni5 Ni4 138.9(4) . .
O34 Ni5 Ni4 42.7(2) . .
Ni4 Ni5 Ni4 59.94(5) 2_556 .
W1 O2 W7 126.7(4) . .
P1 O3 W6 125.7(4) . .
P1 O3 W7 126.1(5) . .
W6 O3 W7 89.7(3) . .
P1 O3 W1 126.1(4) . .
W6 O3 W1 88.2(3) . .
W7 O3 W1 89.1(2) . .
W1 O4 W6 125.0(4) . .
W3 O5 W1 150.5(5) . .
W1 O6 W2 152.8(5) . .
W2 O7 Ni3 151.0(5) . .
W2 O8 W8 126.2(4) . .
W2 O9 W9 126.5(4) . .
W3 O10 W2 153.0(5) . .
P1 O12 W5 125.4(4) . .
P1 O12 W4 124.8(4) . .
W5 O12 W4 89.7(3) . .
P1 O12 W3 127.0(4) . .
W5 O12 W3 88.8(3) . .
W4 O12 W3 89.5(3) . .
W3 O13 W5 124.3(4) . .
W3 O14 W4 126.1(4) . .
W4 O15 Ni2 131.1(5) . .
W4 O16 W9 147.4(5) . .
W5 O17 W4 124.1(4) . .
W4 O18 Ni4 141.1(5) . .
W5 O20 Ni4 133.0(4) . .
W5 O20 Ni5 124.0(4) . .
Ni4 O20 Ni5 101.0(4) . .
W6 O21 W5 148.4(4) . .
W6 O23 Ni4 133.0(4) . 2_556
W6 O23 Ni5 123.7(4) . .
Ni4 O23 Ni5 100.8(3) 2_556 .
W6 O24 W7 122.5(4) . .
W7 O26 Ni4 138.9(5) . 2_556
W7 O27 W8 146.4(4) . .
W8 O28 Ni1 148.8(5) . .
W8 O29 Ni5 138.8(5) . 2_556
P1 O30 W8 125.9(5) . .
P1 O30 W9 125.3(4) . .
W8 O30 W9 88.8(3) . .
P1 O30 W2 127.4(4) . .
W8 O30 W2 89.1(2) . .
W9 O30 W2 88.2(2) . .
W8 O31 W9 122.3(4) . .
W9 O33 Ni5 139.6(5) . 2_556
P1 O34 Ni4 123.0(4) 2_556 .
P1 O34 Ni4 123.5(5) 2_556 2_556
Ni4 O34 Ni4 94.3(3) . 2_556
P1 O34 Ni5 122.0(4) 2_556 .
Ni4 O34 Ni5 93.2(3) . .
Ni4 O34 Ni5 92.6(3) 2_556 .
C2 C1 N1 109.1(13) . .
C2 C1 H1C 109.9 . .
N1 C1 H1C 109.9 . .
C2 C1 H1D 109.9 . .
N1 C1 H1D 109.9 . .
H1C C1 H1D 108.3 . .
C1 C2 C3 112.6(18) . .
C1 C2 N2 110.3(14) . .
C3 C2 N2 120.2(18) . .
C1 C2 H2C 103.9 . .
C3 C2 H2C 103.9 . .
N2 C2 H2C 103.9 . .
C2 C3 H3C 109.5 . .
C2 C3 H3D 109.5 . .
H3C C3 H3D 109.5 . .
C2 C3 H3E 109.5 . .
H3C C3 H3E 109.5 . .
H3D C3 H3E 109.5 . .
N3 C4 C5 114.8(15) . .
N3 C4 H4C 108.6 . .
C5 C4 H4C 108.6 . .
N3 C4 H4D 108.6 . .
C5 C4 H4D 108.6 . .
H4C C4 H4D 107.5 . .
N4 C5 C6 121.1(16) . .
N4 C5 C4 112.9(15) . .
C6 C5 C4 117.3(17) . .
N4 C5 H5C 99.9 . .
C6 C5 H5C 99.9 . .
C4 C5 H5C 99.9 . .
C5 C6 H6C 109.5 . .
C5 C6 H6D 109.5 . .
H6C C6 H6D 109.5 . .
C5 C6 H6E 109.5 . .
H6C C6 H6E 109.5 . .
H6D C6 H6E 109.5 . .
N5 C7 C8 120(3) . .
N5 C7 H7C 107.3 . .
C8 C7 H7C 107.3 . .
N5 C7 H7D 107.3 . .
C8 C7 H7D 107.3 . .
H7C C7 H7D 106.9 . .
N6 C8 C7 110(3) . .
N6 C8 C9 123(3) . .
C7 C8 C9 111(3) . .
N6 C8 H8C 103.6 . .
C7 C8 H8C 103.6 . .
C9 C8 H8C 103.6 . .
C8 C9 H9C 109.5 . .
C8 C9 H9D 109.5 . .
H9C C9 H9D 109.5 . .
C8 C9 H9E 109.5 . .
H9C C9 H9E 109.5 . .
H9D C9 H9E 109.5 . .
N7 C10 C11 119.0(16) . .
N7 C10 H10C 107.6 . .
C11 C10 H10C 107.6 . .
N7 C10 H10D 107.6 . .
C11 C10 H10D 107.6 . .
H10C C10 H10D 107.0 . .
C12 C11 N8 128.7(17) . .
C12 C11 C10 120(2) . .
N8 C11 C10 111.3(18) . .
C12 C11 H11A 90.7 . .
N8 C11 H11A 90.7 . .
C10 C11 H11A 90.7 . .
C11 C12 H12A 109.5 . .
C11 C12 H12B 109.5 . .
H12A C12 H12B 109.5 . .
C11 C12 H12C 109.5 . .
H12A C12 H12C 109.5 . .
H12B C12 H12C 109.5 . .
N9 C13 C14 124.4(17) . .
N9 C13 H13A 106.2 . .
C14 C13 H13A 106.2 . .
N9 C13 H13B 106.2 . .
C14 C13 H13B 106.2 . .
H13A C13 H13B 106.4 . .
C13 C14 N10 120(2) . .
C13 C14 C15 116(2) . .
N10 C14 C15 101(2) . .
C13 C14 H14A 106.2 . .
N10 C14 H14A 106.2 . .
C15 C14 H14A 106.2 . .
C14 C15 H15A 109.5 . .
C14 C15 H15B 109.5 . .
H15A C15 H15B 109.5 . .
C14 C15 H15C 109.5 . .
H15A C15 H15C 109.5 . .
H15B C15 H15C 109.5 . .
C1 N1 Ni1 110.3(9) . .
C1 N1 H1A 109.6 . .
Ni1 N1 H1A 109.6 . .
C1 N1 H1B 109.6 . .
Ni1 N1 H1B 109.6 . .
H1A N1 H1B 108.1 . .
C2 N2 Ni1 108.5(9) . .
C2 N2 H2A 110.0 . .
Ni1 N2 H2A 110.0 . .
C2 N2 H2B 110.0 . .
Ni1 N2 H2B 110.0 . .
H2A N2 H2B 108.4 . .
C4 N3 Ni2 110.1(9) . .
C4 N3 H3A 109.6 . .
Ni2 N3 H3A 109.6 . .
C4 N3 H3B 109.6 . .
Ni2 N3 H3B 109.6 . .
H3A N3 H3B 108.2 . .
C5 N4 Ni2 111.2(9) . .
C5 N4 H4A 109.4 . .
Ni2 N4 H4A 109.4 . .
C5 N4 H4B 109.4 . .
Ni2 N4 H4B 109.4 . .
H4A N4 H4B 108.0 . .
C7 N5 Ni3 106.5(19) . .
C7 N5 H5A 110.4 . .
Ni3 N5 H5A 110.4 . .
C7 N5 H5B 110.4 . .
Ni3 N5 H5B 110.4 . .
H5A N5 H5B 108.6 . .
C8 N6 Ni3 108.4(19) . .
C8 N6 H6A 110.0 . .
Ni3 N6 H6A 110.0 . .
C8 N6 H6B 110.0 . .
Ni3 N6 H6B 110.0 . .
H6A N6 H6B 108.4 . .
C10 N7 Ni3 110.2(10) . .
C10 N7 H7A 109.6 . .
Ni3 N7 H7A 109.6 . .
C10 N7 H7B 109.6 . .
Ni3 N7 H7B 109.6 . .
H7A N7 H7B 108.1 . .
C11 N8 Ni3 117.6(12) . .
C11 N8 H8A 107.9 . .
Ni3 N8 H8A 107.9 . .
C11 N8 H8B 107.9 . .
Ni3 N8 H8B 107.9 . .
H8A N8 H8B 107.2 . .
C13 N9 Ni5 119.4(9) . .
C13 N9 H9A 107.5 . .
Ni5 N9 H9A 107.5 . .
C13 N9 H9B 107.5 . .
Ni5 N9 H9B 107.5 . .
H9A N9 H9B 107.0 . .
C14 N10 H10A 120.0 . .
C14 N10 H10B 120.0 . .
H10A N10 H10B 120.0 . .

loop_
_geom_bond_atom_site_label_1
_geom_bond_atom_site_label_2
_geom_bond_distance
_geom_bond_site_symmetry_2
P1 O3 1.543(8) .
P1 O34 1.546(8) 2_556
P1 O30 1.547(8) .
P1 O12 1.550(9) .
W1 O1 1.721(8) .
W1 O2 1.865(9) .
W1 O4 1.887(8) .
W1 O6 1.891(9) .
W1 O5 1.929(9) .
W1 O3 2.530(8) .
W2 O7 1.736(8) .
W2 O9 1.850(8) .
W2 O8 1.852(9) .
W2 O10 1.916(8) .
W2 O6 1.964(9) .
W2 O30 2.538(7) .
W3 O11 1.715(9) .
W3 O13 1.876(8) .
W3 O14 1.887(8) .
W3 O10 1.914(8) .
W3 O5 1.917(8) .
W3 O12 2.503(8) .
W4 O15 1.747(8) .
W4 O18 1.770(8) .
W4 O16 1.870(9) .
W4 O17 1.980(8) .
W4 O14 1.999(8) .
W4 O12 2.417(8) .
W5 O19 1.722(8) .
W5 O20 1.829(8) .
W5 O17 1.876(9) .
W5 O21 1.938(8) .
W5 O13 2.012(8) .
W5 O12 2.412(8) .
W6 O22 1.729(9) .
W6 O23 1.840(8) .
W6 O24 1.894(9) .
W6 O21 1.929(8) .
W6 O4 1.993(7) .
W6 O3 2.416(8) .
W7 O25 1.718(9) .
W7 O26 1.770(8) .
W7 O27 1.907(8) .
W7 O24 1.993(8) .
W7 O2 2.019(8) .
W7 O3 2.417(8) .
W8 O28 1.724(8) .
W8 O29 1.782(8) .
W8 O31 1.922(9) .
W8 O27 1.936(8) .
W8 O8 2.020(8) .
W8 O30 2.383(8) .
W9 O32 1.724(9) .
W9 O33 1.775(8) .
W9 O16 1.951(9) .
W9 O31 1.953(9) .
W9 O9 2.048(8) .
W9 O30 2.467(8) .
Ni1 N2 2.061(12) 2
Ni1 N2 2.061(12) .
Ni1 N1 2.104(12) .
Ni1 N1 2.104(12) 2
Ni1 O28 2.119(8) .
Ni1 O28 2.119(8) 2
Ni2 N3 2.083(11) 2_656
Ni2 N3 2.083(11) .
Ni2 N4 2.102(11) 2_656
Ni2 N4 2.102(11) .
Ni2 O15 2.191(8) .
Ni2 O15 2.191(8) 2_656
Ni3 N5 1.986(10) .
Ni3 N8 2.040(15) .
Ni3 N7 2.068(13) .
Ni3 N6 2.081(17) .
Ni3 O1W 2.150(16) .
Ni3 O7 2.197(9) .
Ni4 O26 1.999(8) 2_556
Ni4 O18 1.999(8) .
Ni4 O20 2.046(8) .
Ni4 O23 2.055(8) 2_556
Ni4 O34 2.170(8) .
Ni4 O34 2.171(8) 2_556
Ni4 Ni5 3.178(2) 2_556
Ni4 Ni4 3.183(3) 2_556
Ni4 Ni5 3.192(2) .
Ni5 O29 2.004(8) 2_556
Ni5 O33 2.011(9) 2_556
Ni5 O23 2.069(8) .
Ni5 O20 2.090(8) .
Ni5 N9 2.116(11) .
Ni5 O34 2.225(8) .
Ni5 Ni4 3.178(2) 2_556
O23 Ni4 2.055(8) 2_556
O26 Ni4 1.999(8) 2_556
O29 Ni5 2.004(8) 2_556
O33 Ni5 2.011(9) 2_556
O34 P1 1.546(8) 2_556
O34 Ni4 2.171(8) 2_556
C1 C2 1.44(2) .
C1 N1 1.46(2) .
C1 H1C 0.9700 .
C1 H1D 0.9700 .
C2 C3 1.49(3) .
C2 N2 1.50(2) .
C2 H2C 0.9800 .
C3 H3C 0.9600 .
C3 H3D 0.9600 .
C3 H3E 0.9600 .
C4 N3 1.44(2) .
C4 C5 1.481(10) .
C4 H4C 0.9700 .
C4 H4D 0.9700 .
C5 N4 1.42(2) .
C5 C6 1.44(2) .
C5 H5C 0.9800 .
C6 H6C 0.9600 .
C6 H6D 0.9600 .
C6 H6E 0.9600 .
C7 N5 1.480(10) .
C7 C8 1.500(10) .
C7 H7C 0.9700 .
C7 H7D 0.9700 .
C8 N6 1.487(10) .
C8 C9 1.503(10) .
C8 H8C 0.9800 .
C9 H9C 0.9600 .
C9 H9D 0.9600 .
C9 H9E 0.9600 .
C10 N7 1.44(2) .
C10 C11 1.486(10) .
C10 H10C 0.9700 .
C10 H10D 0.9700 .
C11 C12 1.37(3) .
C11 N8 1.39(3) .
C11 H11A 0.9800 .
C12 H12A 0.9600 .
C12 H12B 0.9600 .
C12 H12C 0.9600 .
C13 N9 1.43(2) .
C13 C14 1.44(3) .
C13 H13A 0.9700 .
C13 H13B 0.9700 .
C14 N10 1.489(10) .
C14 C15 1.50(4) .
C14 H14A 0.9800 .
C15 H15A 0.9600 .
C15 H15B 0.9600 .
C15 H15C 0.9600 .
N1 H1A 0.9000 .
N1 H1B 0.9000 .
N2 H2A 0.9000 .
N2 H2B 0.9000 .
N3 H3A 0.9000 .
N3 H3B 0.9000 .
N4 H4A 0.9000 .
N4 H4B 0.9000 .
N5 H5A 0.9000 .
N5 H5B 0.9000 .
N6 H6A 0.9000 .
N6 H6B 0.9000 .
N7 H7A 0.9000 .
N7 H7B 0.9000 .
N8 H8A 0.9000 .
N8 H8B 0.9000 .
N9 H9A 0.9000 .
N9 H9B 0.9000 .
N10 H10A 0.8600 .
N10 H10B 0.8600 .

loop_
_geom_hbond_atom_site_label_D
_geom_hbond_atom_site_label_H
_geom_hbond_atom_site_label_A
_geom_hbond_distance_DH
_geom_hbond_distance_HA
_geom_hbond_distance_DA
_geom_hbond_angle_DHA
_geom_hbond_site_symmetry_A
N1 H1A O2W 0.90 2.47 3.186(18) 137.2 2_565
N2 H2A O2W 0.90 2.38 3.150(17) 144.2 1_545
N2 H2A O8 0.90 2.52 3.250(15) 138.8 2
N2 H2B O3W 0.90 2.64 3.408(19) 144.3 .
N3 H3A O25 0.90 2.22 3.056(14) 153.7 1_655
N3 H3B O26 0.90 2.45 3.120(14) 131.3 1_655
N3 H3B O18 0.90 2.65 3.376(14) 138.7 2_656
N4 H4B O18 0.90 2.15 2.963(13) 150.5 .
N5 H5A O24 0.90 2.49 3.130(18) 128.1 2_565
N6 H6A O11 0.90 2.27 3.14(2) 164.0 2_665
N7 H7A O2 0.90 2.18 3.077(15) 173.0 2_565
N7 H7B O6 0.90 2.40 3.230(15) 153.4 .
N7 H7B O1 0.90 2.55 3.141(16) 123.9 .
N8 H8A O11 0.90 2.58 3.101(16) 117.8 2_665
N8 H8B O14 0.90 2.25 3.118(17) 162.4 2_665
N9 H9A O19 0.90 2.33 3.102(16) 143.9 .
N9 H9A O21 0.90 2.51 3.068(13) 121.0 .
N9 H9B O22 0.90 2.35 3.042(15) 134.1 .
N10 H10B O5 0.86 2.32 3.11(3) 153.5 2_566
N10 H10B O13 0.86 2.44 3.03(3) 126.7 2_566
N10 H10B O4 0.86 2.58 3.12(2) 121.3 2_566
N10 H10B O21 0.86 2.58 3.16(2) 125.1 2_566
